data_2234400
loop_
_publ_author_name
'Tan, Yao'

_publ_section_title
;
 <i>N</i>'-(5-Chloro-2-hydroxybenzylidene)-4-methoxybenzohydrazide
;
_journal_coeditor_code SJ5210
_journal_issue 4
_journal_name_full 'Acta Crystallographica Section E'
_journal_page_first o1079
_journal_paper_doi 10.1107/S1600536812010707
_journal_volume 68
_journal_year 2012
_chemical_formula_iupac 'C15 H13 Cl N2 O3'
_chemical_formula_moiety 'C15 H13 Cl N2 O3'
_chemical_formula_sum 'C15 H13 Cl N2 O3'
_chemical_formula_weight 304.72
_chemical_name_systematic
;
<i>N</i>'-(5-Chloro-2-hydroxybenzylidene)-4-methoxybenzohydrazide
;
_space_group_IT_number 14
_symmetry_cell_setting monoclinic
_symmetry_space_group_name_Hall '-P 2ybc'
_symmetry_space_group_name_H-M 'P 1 21/c 1'
_atom_sites_solution_hydrogens geom
_atom_sites_solution_primary direct
_atom_sites_solution_secondary difmap
_audit_creation_method SHELXL-97
_cell_angle_alpha 90.00
_cell_angle_beta 93.683(3)
_cell_angle_gamma 90.00
_cell_formula_units_Z 8
_cell_length_a 17.569(3)
_cell_length_b 8.367(2)
_cell_length_c 19.454(3)
_cell_measurement_reflns_used 2580
_cell_measurement_temperature 298(2)
_cell_measurement_theta_max 24.10
_cell_measurement_theta_min 2.32
_cell_volume 2853.8(9)
_computing_cell_refinement 'SAINT (Bruker, 2000)'
_computing_data_collection 'SMART (Bruker, 2000)'
_computing_data_reduction 'SAINT (Bruker, 2000)'
_computing_molecular_graphics 'SHELXTL (Sheldrick, 2008)'
_computing_publication_material 'SHELXTL (Sheldrick, 2008)'
_computing_structure_refinement 'SHELXL97 (Sheldrick, 2008)'
_computing_structure_solution 'SHELXS97 (Sheldrick, 2008)'
_diffrn_ambient_temperature 298(2)
_diffrn_measured_fraction_theta_full 0.990
_diffrn_measured_fraction_theta_max 0.990
_diffrn_measurement_device_type 'Bruker SMART CCD area detector'
_diffrn_measurement_method '\w scans'
_diffrn_radiation_monochromator graphite
_diffrn_radiation_source 'fine-focus sealed tube'
_diffrn_radiation_type MoK\a
_diffrn_radiation_wavelength 0.71073
_diffrn_reflns_av_R_equivalents 0.0307
_diffrn_reflns_av_sigmaI/netI 0.0316
_diffrn_reflns_limit_h_max 18
_diffrn_reflns_limit_h_min -18
_diffrn_reflns_limit_k_max 9
_diffrn_reflns_limit_k_min -7
_diffrn_reflns_limit_l_max 20
_diffrn_reflns_limit_l_min -21
_diffrn_reflns_number 11127
_diffrn_reflns_theta_full 22.66
_diffrn_reflns_theta_max 22.66
_diffrn_reflns_theta_min 2.10
_diffrn_standards_number 0
_exptl_absorpt_coefficient_mu 0.279
_exptl_absorpt_correction_T_max 0.9807
_exptl_absorpt_correction_T_min 0.9700
_exptl_absorpt_correction_type multi-scan
_exptl_absorpt_process_details '(SADABS; Bruker, 2000)'
_exptl_crystal_colour colorless
_exptl_crystal_density_diffrn 1.418
_exptl_crystal_density_method 'not measured'
_exptl_crystal_description 'cut from a needle'
_exptl_crystal_F_000 1264
_exptl_crystal_size_max 0.11
_exptl_crystal_size_mid 0.08
_exptl_crystal_size_min 0.07
_refine_diff_density_max 0.149
_refine_diff_density_min -0.233
_refine_ls_extinction_method none
_refine_ls_goodness_of_fit_ref 1.017
_refine_ls_hydrogen_treatment mixed
_refine_ls_matrix_type full
_refine_ls_number_parameters 389
_refine_ls_number_reflns 3752
_refine_ls_number_restraints 2
_refine_ls_restrained_S_all 1.017
_refine_ls_R_factor_all 0.0656
_refine_ls_R_factor_gt 0.0383
_refine_ls_shift/su_max 0.001
_refine_ls_shift/su_mean 0.000
_refine_ls_structure_factor_coef Fsqd
_refine_ls_weighting_details 'calc w=1/[\s^2^(Fo^2^)+(0.0449P)^2^+0.5824P] where P=(Fo^2^+2Fc^2^)/3'
_refine_ls_weighting_scheme calc
_refine_ls_wR_factor_gt 0.0892
_refine_ls_wR_factor_ref 0.1054
_reflns_number_gt 2545
_reflns_number_total 3752
_reflns_threshold_expression I>2\s(I)
_cod_data_source_file sj5210.cif
_cod_data_source_block I
_cod_original_sg_symbol_H-M 'P 21/c'
_cod_database_code 2234400
_cod_database_fobs_code 2234400

loop_
_symmetry_equiv_pos_as_xyz
'x, y, z'
'-x, y+1/2, -z+1/2'
'-x, -y, -z'
'x, -y-1/2, z-1/2'

loop_
_atom_site_type_symbol
_atom_site_label
_atom_site_fract_x
_atom_site_fract_y
_atom_site_fract_z
_atom_site_U_iso_or_equiv
_atom_site_adp_type
_atom_site_calc_flag
_atom_site_refinement_flags
_atom_site_occupancy
_atom_site_symmetry_multiplicity
Cl Cl1 0.43413(5) 0.26184(11) 0.43593(6) 0.1157(4) Uani d . 1 1
Cl Cl2 0.46637(5) 0.46291(14) 0.15497(6) 0.1363(4) Uani d . 1 1
N N1 0.14645(12) 0.6342(2) 0.52429(10) 0.0574(5) Uani d . 1 1
N N2 0.07370(12) 0.6759(3) 0.50355(10) 0.0576(6) Uani d D 1 1
N N3 0.15526(12) 0.6563(2) 0.26936(11) 0.0604(6) Uani d . 1 1
N N4 0.07935(12) 0.6606(3) 0.24935(10) 0.0600(6) Uani d D 1 1
O O1 0.25873(11) 0.6596(3) 0.61141(10) 0.0842(6) Uani d . 1 1
H H1 0.2159 0.6780 0.5939 0.126 Uiso calc R 1 1
O O2 0.06353(10) 0.7996(2) 0.60402(9) 0.0713(5) Uani d . 1 1
O O3 -0.26093(11) 0.9580(2) 0.46447(10) 0.0847(6) Uani d . 1 1
O O4 0.26641(13) 0.7120(3) 0.35609(11) 0.1122(8) Uani d . 1 1
H H4 0.2214 0.7009 0.3429 0.168 Uiso calc R 1 1
O O5 0.04802(10) 0.6214(2) 0.35756(9) 0.0716(5) Uani d . 1 1
O O6 -0.27527(11) 0.6996(3) 0.19814(10) 0.0878(6) Uani d . 1 1
C C1 0.26287(14) 0.5095(3) 0.50765(14) 0.0598(7) Uani d . 1 1
C C2 0.29662(16) 0.5671(3) 0.56912(15) 0.0680(8) Uani d . 1 1
C C3 0.37158(18) 0.5317(4) 0.58736(17) 0.0892(10) Uani d . 1 1
H H3 0.3944 0.5729 0.6280 0.107 Uiso calc R 1 1
C C4 0.41271(18) 0.4375(4) 0.5469(2) 0.0911(10) Uani d . 1 1
H H4A 0.4631 0.4129 0.5602 0.109 Uiso calc R 1 1
C C5 0.38012(16) 0.3790(4) 0.48679(18) 0.0792(9) Uani d . 1 1
C C6 0.30662(15) 0.4144(3) 0.46739(15) 0.0732(8) Uani d . 1 1
H H6 0.2851 0.3739 0.4261 0.088 Uiso calc R 1 1
C C7 0.18546(14) 0.5496(3) 0.48577(14) 0.0610(7) Uani d . 1 1
H H7 0.1643 0.5136 0.4436 0.073 Uiso calc R 1 1
C C8 0.03506(14) 0.7664(3) 0.54710(14) 0.0549(6) Uani d . 1 1
C C9 -0.04190(14) 0.8190(3) 0.52330(12) 0.0517(6) Uani d . 1 1
C C10 -0.07920(15) 0.7694(3) 0.46248(13) 0.0648(7) Uani d . 1 1
H H10 -0.0546 0.7010 0.4334 0.078 Uiso calc R 1 1
C C11 -0.15120(16) 0.8190(3) 0.44458(14) 0.0700(8) Uani d . 1 1
H H11 -0.1753 0.7849 0.4032 0.084 Uiso calc R 1 1
C C12 -0.18882(16) 0.9187(3) 0.48663(14) 0.0635(7) Uani d . 1 1
C C13 -0.15250(16) 0.9716(3) 0.54685(13) 0.0663(7) Uani d . 1 1
H H13 -0.1770 1.0408 0.5756 0.080 Uiso calc R 1 1
C C14 -0.08003(15) 0.9212(3) 0.56394(13) 0.0637(7) Uani d . 1 1
H H14 -0.0555 0.9576 0.6048 0.076 Uiso calc R 1 1
C C15 -0.30577(17) 1.0475(4) 0.50860(17) 0.0905(10) Uani d . 1 1
H H15A -0.3096 0.9908 0.5511 0.136 Uiso calc R 1 1
H H15B -0.3559 1.0628 0.4869 0.136 Uiso calc R 1 1
H H15C -0.2823 1.1496 0.5177 0.136 Uiso calc R 1 1
C C16 0.28167(14) 0.6057(3) 0.24456(14) 0.0608(7) Uani d . 1 1
C C17 0.31081(17) 0.6535(4) 0.30840(17) 0.0820(9) Uani d . 1 1
C C18 0.3881(2) 0.6417(5) 0.3241(2) 0.1183(14) Uani d . 1 1
H H18 0.4081 0.6743 0.3672 0.142 Uiso calc R 1 1
C C19 0.4352(2) 0.5837(5) 0.2780(2) 0.1143(13) Uani d . 1 1
H H19 0.4873 0.5763 0.2896 0.137 Uiso calc R 1 1
C C20 0.40683(16) 0.5361(4) 0.21483(19) 0.0863(10) Uani d . 1 1
C C21 0.33051(15) 0.5475(3) 0.19787(15) 0.0730(8) Uani d . 1 1
H H21 0.3112 0.5156 0.1544 0.088 Uiso calc R 1 1
C C22 0.20133(15) 0.6144(3) 0.22551(14) 0.0623(7) Uani d . 1 1
H H22 0.1833 0.5891 0.1809 0.075 Uiso calc R 1 1
C C23 0.02814(14) 0.6472(3) 0.29745(14) 0.0549(6) Uani d . 1 1
C C24 -0.05182(14) 0.6598(3) 0.27157(12) 0.0520(6) Uani d . 1 1
C C25 -0.10656(15) 0.5695(3) 0.30053(13) 0.0618(7) Uani d . 1 1
H H25 -0.0924 0.5008 0.3367 0.074 Uiso calc R 1 1
C C26 -0.18192(15) 0.5784(3) 0.27714(14) 0.0661(7) Uani d . 1 1
H H26 -0.2182 0.5148 0.2968 0.079 Uiso calc R 1 1
C C27 -0.20315(15) 0.6807(3) 0.22506(14) 0.0617(7) Uani d . 1 1
C C28 -0.14915(16) 0.7721(3) 0.19611(14) 0.0664(7) Uani d . 1 1
H H28 -0.1637 0.8429 0.1608 0.080 Uiso calc R 1 1
C C29 -0.07463(14) 0.7606(3) 0.21823(13) 0.0584(7) Uani d . 1 1
H H29 -0.0385 0.8215 0.1972 0.070 Uiso calc R 1 1
C C30 -0.33470(17) 0.6190(5) 0.23012(19) 0.1119(12) Uani d . 1 1
H H30A -0.3272 0.5057 0.2270 0.168 Uiso calc R 1 1
H H30B -0.3829 0.6472 0.2073 0.168 Uiso calc R 1 1
H H30C -0.3342 0.6498 0.2777 0.168 Uiso calc R 1 1
H H2 0.0577(14) 0.658(3) 0.4600(7) 0.080 Uiso d D 1 1
H H4B 0.0664(14) 0.662(3) 0.2044(6) 0.080 Uiso d D 1 1

loop_
_atom_site_aniso_label
_atom_site_aniso_U_11
_atom_site_aniso_U_22
_atom_site_aniso_U_33
_atom_site_aniso_U_12
_atom_site_aniso_U_13
_atom_site_aniso_U_23
Cl1 0.0708(6) 0.1124(7) 0.1654(10) 0.0061(5) 0.0199(5) -0.0250(6)
Cl2 0.0713(6) 0.1579(10) 0.1830(11) 0.0187(6) 0.0332(6) 0.0071(8)
N1 0.0566(14) 0.0641(14) 0.0509(13) -0.0031(11) 0.0003(11) 0.0036(11)
N2 0.0580(14) 0.0720(15) 0.0426(13) -0.0007(11) 0.0009(11) -0.0018(12)
N3 0.0559(14) 0.0726(15) 0.0522(14) -0.0024(11) -0.0008(11) 0.0058(12)
N4 0.0553(14) 0.0812(16) 0.0432(13) 0.0033(11) 0.0002(11) 0.0041(12)
O1 0.0845(14) 0.1094(17) 0.0571(12) -0.0066(13) -0.0066(10) -0.0078(12)
O2 0.0685(12) 0.0989(14) 0.0459(11) -0.0023(10) -0.0005(9) -0.0081(10)
O3 0.0774(14) 0.0921(15) 0.0832(14) 0.0190(11) -0.0061(11) -0.0025(12)
O4 0.0952(17) 0.176(2) 0.0638(14) -0.0141(17) -0.0116(13) -0.0161(15)
O5 0.0738(12) 0.1003(15) 0.0402(11) 0.0095(10) 0.0010(9) -0.0005(10)
O6 0.0610(13) 0.1084(16) 0.0922(15) 0.0039(11) -0.0086(11) 0.0064(12)
C1 0.0575(17) 0.0615(17) 0.0598(18) -0.0100(14) 0.0004(14) 0.0032(14)
C2 0.069(2) 0.076(2) 0.0587(19) -0.0064(15) 0.0001(16) 0.0029(16)
C3 0.073(2) 0.113(3) 0.078(2) -0.011(2) -0.0167(18) 0.006(2)
C4 0.062(2) 0.102(3) 0.107(3) -0.0021(19) -0.010(2) 0.015(2)
C5 0.0587(19) 0.077(2) 0.102(3) -0.0065(15) 0.0061(17) -0.0010(19)
C6 0.0585(18) 0.077(2) 0.083(2) -0.0081(15) 0.0012(16) -0.0086(17)
C7 0.0579(17) 0.0694(18) 0.0554(17) -0.0076(14) 0.0006(14) -0.0057(15)
C8 0.0615(17) 0.0606(17) 0.0430(16) -0.0097(13) 0.0067(14) 0.0054(14)
C9 0.0626(17) 0.0521(15) 0.0409(15) -0.0071(13) 0.0079(13) 0.0046(12)
C10 0.0662(18) 0.0723(19) 0.0554(18) 0.0018(14) 0.0006(14) -0.0087(14)
C11 0.075(2) 0.0770(19) 0.0571(18) 0.0035(16) -0.0060(15) -0.0107(15)
C12 0.0667(19) 0.0624(18) 0.0609(19) 0.0016(14) 0.0005(15) 0.0101(15)
C13 0.081(2) 0.0647(18) 0.0543(18) 0.0082(15) 0.0094(15) 0.0012(14)
C14 0.074(2) 0.0667(18) 0.0499(17) -0.0009(15) 0.0025(14) 0.0029(14)
C15 0.081(2) 0.089(2) 0.102(3) 0.0167(18) 0.0116(19) 0.006(2)
C16 0.0530(17) 0.0727(18) 0.0556(18) -0.0054(13) -0.0043(14) 0.0155(15)
C17 0.067(2) 0.110(3) 0.067(2) -0.0139(18) -0.0104(17) 0.0100(19)
C18 0.076(3) 0.182(4) 0.093(3) -0.019(3) -0.026(2) 0.008(3)
C19 0.058(2) 0.153(4) 0.128(4) -0.011(2) -0.021(2) 0.025(3)
C20 0.0536(19) 0.097(2) 0.108(3) 0.0026(16) 0.0074(19) 0.026(2)
C21 0.0596(19) 0.084(2) 0.075(2) -0.0016(15) -0.0003(16) 0.0158(17)
C22 0.0597(17) 0.0742(19) 0.0520(17) -0.0034(14) -0.0034(14) 0.0081(14)
C23 0.0652(18) 0.0570(16) 0.0426(16) 0.0010(13) 0.0037(14) -0.0039(13)
C24 0.0594(16) 0.0518(16) 0.0451(15) 0.0052(13) 0.0059(12) -0.0032(13)
C25 0.0703(19) 0.0636(18) 0.0516(17) 0.0030(14) 0.0035(14) 0.0052(14)
C26 0.0650(19) 0.0663(19) 0.0678(19) -0.0045(14) 0.0088(15) -0.0001(16)
C27 0.0582(18) 0.0659(18) 0.0603(18) 0.0050(15) -0.0009(14) -0.0055(15)
C28 0.0682(19) 0.0692(19) 0.0612(18) 0.0134(15) -0.0009(15) 0.0100(15)
C29 0.0637(18) 0.0559(16) 0.0561(17) 0.0043(13) 0.0089(13) 0.0049(14)
C30 0.060(2) 0.139(3) 0.137(3) -0.012(2) 0.006(2) 0.009(3)

loop_
_atom_type_symbol
_atom_type_description
_atom_type_scat_dispersion_real
_atom_type_scat_dispersion_imag
_atom_type_scat_source
C C 0.0033 0.0016 'International Tables Vol C Tables 4.2.6.8 and 6.1.1.4'
H H 0.0000 0.0000 'International Tables Vol C Tables 4.2.6.8 and 6.1.1.4'
N N 0.0061 0.0033 'International Tables Vol C Tables 4.2.6.8 and 6.1.1.4'
O O 0.0106 0.0060 'International Tables Vol C Tables 4.2.6.8 and 6.1.1.4'
Cl Cl 0.1484 0.1585 'International Tables Vol C Tables 4.2.6.8 and 6.1.1.4'

loop_
_geom_angle_atom_site_label_1
_geom_angle_atom_site_label_2
_geom_angle_atom_site_label_3
_geom_angle
C7 N1 N2 120.2(2)
C8 N2 N1 117.2(2)
C8 N2 H2 123.6(17)
N1 N2 H2 118.2(17)
C22 N3 N4 118.1(2)
C23 N4 N3 119.0(2)
C23 N4 H4B 123.0(17)
N3 N4 H4B 117.7(17)
C2 O1 H1 109.5
C12 O3 C15 118.8(2)
C17 O4 H4 109.5
C27 O6 C30 118.2(2)
C6 C1 C2 117.8(3)
C6 C1 C7 121.1(3)
C2 C1 C7 121.2(3)
O1 C2 C3 118.2(3)
O1 C2 C1 122.0(3)
C3 C2 C1 119.8(3)
C4 C3 C2 120.9(3)
C4 C3 H3 119.6
C2 C3 H3 119.6
C3 C4 C5 119.9(3)
C3 C4 H4A 120.1
C5 C4 H4A 120.1
C6 C5 C4 120.1(3)
C6 C5 Cl1 121.0(3)
C4 C5 Cl1 118.8(3)
C5 C6 C1 121.5(3)
C5 C6 H6 119.3
C1 C6 H6 119.3
N1 C7 C1 119.6(2)
N1 C7 H7 120.2
C1 C7 H7 120.2
O2 C8 N2 120.3(2)
O2 C8 C9 122.3(2)
N2 C8 C9 117.4(2)
C14 C9 C10 117.4(2)
C14 C9 C8 118.7(2)
C10 C9 C8 123.9(2)
C11 C10 C9 120.8(3)
C11 C10 H10 119.6
C9 C10 H10 119.6
C10 C11 C12 120.8(3)
C10 C11 H11 119.6
C12 C11 H11 119.6
O3 C12 C11 115.9(3)
O3 C12 C13 124.7(3)
C11 C12 C13 119.4(3)
C14 C13 C12 119.0(3)
C14 C13 H13 120.5
C12 C13 H13 120.5
C13 C14 C9 122.5(3)
C13 C14 H14 118.8
C9 C14 H14 118.8
O3 C15 H15A 109.5
O3 C15 H15B 109.5
H15A C15 H15B 109.5
O3 C15 H15C 109.5
H15A C15 H15C 109.5
H15B C15 H15C 109.5
C17 C16 C21 119.2(3)
C17 C16 C22 121.4(3)
C21 C16 C22 119.4(3)
O4 C17 C16 122.2(3)
O4 C17 C18 118.8(3)
C16 C17 C18 119.0(3)
C19 C18 C17 121.2(4)
C19 C18 H18 119.4
C17 C18 H18 119.4
C18 C19 C20 120.1(3)
C18 C19 H19 119.9
C20 C19 H19 119.9
C19 C20 C21 119.9(3)
C19 C20 Cl2 120.8(3)
C21 C20 Cl2 119.4(3)
C20 C21 C16 120.6(3)
C20 C21 H21 119.7
C16 C21 H21 119.7
N3 C22 C16 120.1(2)
N3 C22 H22 120.0
C16 C22 H22 120.0
O5 C23 N4 121.3(2)
O5 C23 C24 123.5(2)
N4 C23 C24 115.1(2)
C25 C24 C29 118.0(2)
C25 C24 C23 120.1(2)
C29 C24 C23 121.9(2)
C24 C25 C26 121.3(2)
C24 C25 H25 119.3
C26 C25 H25 119.3
C27 C26 C25 119.5(3)
C27 C26 H26 120.2
C25 C26 H26 120.2
O6 C27 C26 124.7(3)
O6 C27 C28 115.7(3)
C26 C27 C28 119.6(2)
C29 C28 C27 120.8(3)
C29 C28 H28 119.6
C27 C28 H28 119.6
C28 C29 C24 120.8(2)
C28 C29 H29 119.6
C24 C29 H29 119.6
O6 C30 H30A 109.5
O6 C30 H30B 109.5
H30A C30 H30B 109.5
O6 C30 H30C 109.5
H30A C30 H30C 109.5
H30B C30 H30C 109.5

loop_
_geom_bond_atom_site_label_1
_geom_bond_atom_site_label_2
_geom_bond_distance
Cl1 C5 1.721(3)
Cl2 C20 1.727(3)
N1 C7 1.264(3)
N1 N2 1.361(3)
N2 C8 1.351(3)
N2 H2 0.888(10)
N3 C22 1.263(3)
N3 N4 1.366(3)
N4 C23 1.344(3)
N4 H4B 0.889(10)
O1 C2 1.338(3)
O1 H1 0.8200
O2 C8 1.217(3)
O3 C12 1.352(3)
O3 C15 1.416(3)
O4 C17 1.343(4)
O4 H4 0.8200
O5 C23 1.218(3)
O6 C27 1.349(3)
O6 C30 1.420(3)
C1 C6 1.383(4)
C1 C2 1.387(4)
C1 C7 1.438(3)
C2 C3 1.374(4)
C3 C4 1.355(4)
C3 H3 0.9300
C4 C5 1.359(4)
C4 H4A 0.9300
C5 C6 1.355(4)
C6 H6 0.9300
C7 H7 0.9300
C8 C9 1.469(3)
C9 C14 1.368(3)
C9 C10 1.379(3)
C10 C11 1.356(3)
C10 H10 0.9300
C11 C12 1.368(4)
C11 H11 0.9300
C12 C13 1.371(4)
C13 C14 1.362(3)
C13 H13 0.9300
C14 H14 0.9300
C15 H15A 0.9600
C15 H15B 0.9600
C15 H15C 0.9600
C16 C17 1.372(4)
C16 C21 1.378(4)
C16 C22 1.438(3)
C17 C18 1.375(4)
C18 C19 1.350(5)
C18 H18 0.9300
C19 C20 1.356(5)
C19 H19 0.9300
C20 C21 1.364(4)
C21 H21 0.9300
C22 H22 0.9300
C23 C24 1.465(3)
C24 C25 1.372(3)
C24 C29 1.377(3)
C25 C26 1.374(3)
C25 H25 0.9300
C26 C27 1.360(4)
C26 H26 0.9300
C27 C28 1.368(4)
C28 C29 1.355(3)
C28 H28 0.9300
C29 H29 0.9300
C30 H30A 0.9600
C30 H30B 0.9600
C30 H30C 0.9600

loop_
_geom_hbond_atom_site_label_D
_geom_hbond_atom_site_label_H
_geom_hbond_atom_site_label_A
_geom_hbond_site_symmetry_A
_geom_hbond_distance_DH
_geom_hbond_distance_HA
_geom_hbond_distance_DA
_geom_hbond_angle_DHA
N4 H4B O2 4_575 0.889(10) 1.977(12) 2.843(3) 164(2)
N2 H2 O5 . 0.888(10) 2.012(12) 2.883(3) 166(2)
O4 H4 N3 . 0.82 1.82 2.540(3) 145.2
O1 H1 N1 . 0.82 1.80 2.526(3) 146.4

loop_
_cod_related_entry_id
_cod_related_entry_database
_cod_related_entry_code
1 ChemSpider 20125931
